data_1519342
loop_
_publ_author_name
'Coles, Simon J.'
'Chapman, C. P.'
'Light, Mark E.'
'Tizzard, G. J.'
'Camiolo, S.'
'Gale, Phil A.'
'Hursthouse, Michael B.'

_publ_section_title
;
 N,N'-Di-n-butyl-3,4-diphenyl-1H-pyrrole-2,5-dicarboxamide
;
_journal_name_full 'Crystal Structure Report Archive'
_journal_page_first 114
_journal_year 2001
_chemical_formula_sum 'C26 H31 N3 O2'
_chemical_formula_weight 417.54
_space_group_IT_number 9
_symmetry_cell_setting monoclinic
_symmetry_space_group_name_Hall 'C -2yc'
_symmetry_space_group_name_H-M 'C 1 c 1'
_atom_sites_solution_hydrogens geom
_atom_sites_solution_primary direct
_atom_sites_solution_secondary difmap
_cell_angle_alpha 90.00
_cell_angle_beta 103.111(2)
_cell_angle_gamma 90.00
_cell_formula_units_Z 8
_cell_length_a 25.5294(5)
_cell_length_b 18.9718(5)
_cell_length_c 9.7130(2)
_cell_measurement_reflns_used 14078
_cell_measurement_temperature 150(2)
_cell_measurement_theta_max 27.48
_cell_measurement_theta_min 2.91
_cell_volume 4581.75(18)
_computing_cell_refinement 'DENZO (Otwinowski & Minor, 1997) & COLLECT (Hooft, 1998)'
_computing_data_collection 'COLLECT (Hooft, 1998)'
_computing_data_reduction 'DENZO (Otwinowski & Minor, 1997) & COLLECT (Hooft, 1998)'
_computing_structure_refinement 'SHELXL-97 (Sheldrick, 1997)'
_computing_structure_solution 'SHELXS-97 (Sheldrick, 1990)'
_diffrn_ambient_temperature 150(2)
_diffrn_detector_area_resol_mean 9.091
_diffrn_measured_fraction_theta_full 0.997
_diffrn_measured_fraction_theta_max 0.997
_diffrn_measurement_device_type 'Bruker-Nonius KappaCCD'
_diffrn_measurement_method '\F & \w scans'
_diffrn_radiation_monochromator graphite
_diffrn_radiation_source 'Bruker-Nonius FR591 rotating anode'
_diffrn_radiation_type MoK\a
_diffrn_radiation_wavelength 0.71073
_diffrn_reflns_av_R_equivalents 0.0810
_diffrn_reflns_av_sigmaI/netI 0.0715
_diffrn_reflns_limit_h_max 28
_diffrn_reflns_limit_h_min -28
_diffrn_reflns_limit_k_max 21
_diffrn_reflns_limit_k_min -21
_diffrn_reflns_limit_l_max 10
_diffrn_reflns_limit_l_min -10
_diffrn_reflns_number 18454
_diffrn_reflns_theta_full 23.26
_diffrn_reflns_theta_max 23.26
_diffrn_reflns_theta_min 3.04
_exptl_absorpt_coefficient_mu 0.077
_exptl_absorpt_correction_T_max 0.9923
_exptl_absorpt_correction_T_min 0.9847
_exptl_absorpt_correction_type multi-scan
_exptl_absorpt_process_details 'SORTAV (Blessing, 1997)'
_exptl_crystal_colour colourless
_exptl_crystal_density_diffrn 1.211
_exptl_crystal_density_method 'not measured'
_exptl_crystal_description block
_exptl_crystal_F_000 1792
_exptl_crystal_size_max 0.20
_exptl_crystal_size_mid 0.10
_exptl_crystal_size_min 0.10
_refine_diff_density_max 0.667
_refine_diff_density_min -0.410
_refine_diff_density_rms 0.056
_refine_ls_abs_structure_details 'Flack H D (1983), Acta Cryst. A39, 876-881'
_refine_ls_abs_structure_Flack -0.2(17)
_refine_ls_extinction_coef 0.0024(6)
_refine_ls_extinction_expression Fc^*^=kFc[1+0.001xFc^2^\l^3^/sin(2\q)]^-1/4^
_refine_ls_extinction_method SHELXL
_refine_ls_goodness_of_fit_ref 1.082
_refine_ls_hydrogen_treatment constr
_refine_ls_matrix_type full
_refine_ls_number_parameters 560
_refine_ls_number_reflns 6361
_refine_ls_number_restraints 20
_refine_ls_restrained_S_all 1.099
_refine_ls_R_factor_all 0.0709
_refine_ls_R_factor_gt 0.0567
_refine_ls_shift/su_max 0.480
_refine_ls_shift/su_mean 0.018
_refine_ls_structure_factor_coef Fsqd
_refine_ls_weighting_details 'calc w=1/[\s^2^(Fo^2^)+(0.0872P)^2^+2.6503P] where P=(Fo^2^+2Fc^2^)/3'
_refine_ls_weighting_scheme calc
_refine_ls_wR_factor_gt 0.1438
_refine_ls_wR_factor_ref 0.1555
_reflns_number_gt 5398
_reflns_number_total 6361
_reflns_threshold_expression >2sigma(I)
_cod_data_source_file eCrystal-114.cif
_cod_data_source_block 01sot013
_cod_depositor_comments
;
Citation :
Coles, Simon J. and Chapman, C. P. and Light, Mark E. and Tizzard, G. J. and 
Camiolo, S. and Gale, Phil A. and Hursthouse, Michael B. (2001) 
University of Southampton, Crystal Structure Report Archive. 
(doi:10.5258/ecrystals/114)

More at:
http://ecrystals.chem.soton.ac.uk/114/

The following automatic conversions were performed:

'_symmetry_cell_setting' value 'Monoclinic' changed to 'monoclinic'
according to the built-in table from CIF Core dictionary named
'cif_core.dic' version 2.4.1 from 2010-06-29.

Automatic conversion script
Id: cif_fix_values 3105 2015-03-04 15:46:00Z robertas 
;
_cod_original_sg_symbol_H-M Cc
_cod_database_code 1519342

loop_
_symmetry_equiv_pos_as_xyz
'x, y, z'
'x, -y, z+1/2'
'x+1/2, y+1/2, z'
'x+1/2, -y+1/2, z+1/2'

loop_
_atom_site_label
_atom_site_type_symbol
_atom_site_fract_x
_atom_site_fract_y
_atom_site_fract_z
_atom_site_U_iso_or_equiv
_atom_site_adp_type
_atom_site_occupancy
_atom_site_symmetry_multiplicity
_atom_site_calc_flag
_atom_site_refinement_flags
_atom_site_disorder_assembly
_atom_site_disorder_group
C1 C 0.1229(2) 1.5101(3) 0.1019(8) 0.0728(17) Uani 1 1 d . . .
H1A H 0.1070 1.5260 0.1794 0.109 Uiso 1 1 calc R . .
H1B H 0.0945 1.4921 0.0245 0.109 Uiso 1 1 calc R . .
H1C H 0.1410 1.5498 0.0680 0.109 Uiso 1 1 calc R . .
C2 C 0.1633(2) 1.4521(2) 0.1544(6) 0.0495(12) Uani 1 1 d . . .
H2A H 0.1911 1.4701 0.2349 0.059 Uiso 1 1 calc R . .
H2B H 0.1447 1.4123 0.1892 0.059 Uiso 1 1 calc R . .
C3 C 0.1899(2) 1.4258(2) 0.0428(5) 0.0490(12) Uani 1 1 d . . .
H3A H 0.2076 1.4660 0.0070 0.059 Uiso 1 1 calc R . .
H3B H 0.1619 1.4075 -0.0369 0.059 Uiso 1 1 calc R . .
C4 C 0.2309(2) 1.3690(2) 0.0899(6) 0.0451(13) Uani 1 1 d . . .
H4A H 0.2486 1.3580 0.0119 0.054 Uiso 1 1 calc R . .
H4B H 0.2588 1.3866 0.1707 0.054 Uiso 1 1 calc R . .
C5 C 0.21834(17) 1.2394(2) 0.0932(4) 0.0236(10) Uani 1 1 d . . .
C6 C 0.18620(17) 1.1825(2) 0.1327(4) 0.0218(10) Uani 1 1 d . . .
C7 C 0.16413(18) 1.0697(2) 0.1518(4) 0.0234(10) Uani 1 1 d . . .
C8 C 0.16879(17) 0.9917(2) 0.1368(4) 0.0213(9) Uani 1 1 d . . .
C9 C 0.1578(2) 0.8774(2) 0.2438(5) 0.0363(12) Uani 1 1 d . . .
H9A H 0.1855 0.8577 0.3226 0.044 Uiso 1 1 calc R . .
H9B H 0.1652 0.8597 0.1542 0.044 Uiso 1 1 calc R . .
C10 C 0.1027(2) 0.8511(2) 0.2566(5) 0.0447(13) Uani 1 1 d . . .
H10A H 0.0760 0.8854 0.2055 0.054 Uiso 1 1 calc R . .
H10B H 0.1018 0.8547 0.3578 0.054 Uiso 1 1 calc R . .
C11 C 0.0811(3) 0.7771(4) 0.2070(8) 0.091(2) Uani 1 1 d U . .
H11A H 0.0487 0.7664 0.2434 0.109 Uiso 1 1 calc R . .
H11B H 0.0710 0.7753 0.1025 0.109 Uiso 1 1 calc R . .
C12 C 0.1196(3) 0.7301(5) 0.2560(8) 0.098(2) Uani 1 1 d U . .
H12A H 0.1066 0.6828 0.2251 0.146 Uiso 1 1 calc R . .
H12B H 0.1290 0.7319 0.3596 0.146 Uiso 1 1 calc R . .
H12C H 0.1514 0.7411 0.2195 0.146 Uiso 1 1 calc R . .
C13 C 0.13871(16) 1.1812(2) 0.1791(4) 0.0202(9) Uani 1 1 d . . .
C14 C 0.12497(17) 1.1093(2) 0.1927(4) 0.0240(10) Uani 1 1 d . . .
C15 C 0.10347(17) 1.2430(2) 0.1956(4) 0.0237(10) Uani 1 1 d . . .
C16 C 0.10610(19) 1.2764(2) 0.3242(5) 0.0303(10) Uani 1 1 d . . .
H16 H 0.1318 1.2614 0.4057 0.036 Uiso 1 1 calc R . .
C17 C 0.07162(19) 1.3312(2) 0.3348(5) 0.0381(12) Uani 1 1 d . . .
H17 H 0.0734 1.3530 0.4238 0.046 Uiso 1 1 calc R . .
C18 C 0.0346(2) 1.3545(2) 0.2174(5) 0.0388(12) Uani 1 1 d . . .
H18 H 0.0113 1.3926 0.2250 0.047 Uiso 1 1 calc R . .
C19 C 0.0317(2) 1.3220(2) 0.0883(5) 0.0400(12) Uani 1 1 d . . .
H19 H 0.0063 1.3378 0.0070 0.048 Uiso 1 1 calc R . .
C20 C 0.06568(19) 1.2665(2) 0.0774(5) 0.0326(11) Uani 1 1 d . . .
H20 H 0.0633 1.2443 -0.0115 0.039 Uiso 1 1 calc R . .
C21 C 0.07350(16) 1.0845(2) 0.2262(4) 0.0231(10) Uani 1 1 d . . .
C22 C 0.04142(18) 1.0360(2) 0.1404(4) 0.0281(10) Uani 1 1 d . . .
H22 H 0.0528 1.0163 0.0622 0.034 Uiso 1 1 calc R . .
C23 C -0.0071(2) 1.0162(3) 0.1682(5) 0.0362(11) Uani 1 1 d . . .
H23 H -0.0295 0.9837 0.1075 0.043 Uiso 1 1 calc R . .
C24 C -0.02327(18) 1.0433(2) 0.2837(5) 0.0344(12) Uani 1 1 d . . .
H24 H -0.0566 1.0291 0.3027 0.041 Uiso 1 1 calc R . .
C25 C 0.00887(19) 1.0913(2) 0.3720(5) 0.0335(11) Uani 1 1 d . . .
H25 H -0.0025 1.1109 0.4503 0.040 Uiso 1 1 calc R . .
C26 C 0.05807(18) 1.1103(2) 0.3443(5) 0.0290(10) Uani 1 1 d . . .
H26 H 0.0813 1.1412 0.4070 0.035 Uiso 1 1 calc R . .
C27 C 0.3329(3) 0.4381(4) 0.8852(6) 0.0809(19) Uani 1 1 d . . .
H27A H 0.3687 0.4598 0.9042 0.121 Uiso 1 1 calc R . .
H27B H 0.3341 0.3954 0.9427 0.121 Uiso 1 1 calc R . .
H27C H 0.3071 0.4714 0.9091 0.121 Uiso 1 1 calc R . .
C28 C 0.3158(2) 0.4188(3) 0.7296(5) 0.0556(13) Uani 1 1 d . . .
H28A H 0.3427 0.3863 0.7053 0.067 Uiso 1 1 calc R . .
H28B H 0.3151 0.4620 0.6719 0.067 Uiso 1 1 calc R . .
C29 C 0.26038(17) 0.3838(2) 0.6929(4) 0.0410(11) Uani 1 1 d . . .
H29A H 0.2342 0.4155 0.7227 0.049 Uiso 1 1 calc R . .
H29B H 0.2619 0.3396 0.7478 0.049 Uiso 1 1 calc R . .
C30 C 0.2399(2) 0.3667(2) 0.5355(5) 0.0392(12) Uani 1 1 d . . .
H30A H 0.2011 0.3553 0.5176 0.047 Uiso 1 1 calc R . .
H30B H 0.2439 0.4090 0.4792 0.047 Uiso 1 1 calc R . .
C31 C 0.25118(18) 0.2407(2) 0.4999(4) 0.0247(10) Uani 1 1 d . . .
C32 C 0.28383(17) 0.1846(2) 0.4541(4) 0.0235(10) Uani 1 1 d . . .
C33 C 0.30433(17) 0.07141(19) 0.4271(4) 0.0189(9) Uani 1 1 d . . .
C34 C 0.29838(17) -0.0054(2) 0.4384(4) 0.0204(9) Uani 1 1 d . . .
C35 C 0.30540(18) -0.1203(2) 0.3280(4) 0.0277(10) Uani 1 1 d . . .
H35A H 0.2825 -0.1388 0.2393 0.033 Uiso 1 1 calc R . .
H35B H 0.2908 -0.1379 0.4077 0.033 Uiso 1 1 calc R . .
C36 C 0.36236(18) -0.1473(2) 0.3436(5) 0.0308(10) Uani 1 1 d . . .
H36A H 0.3760 -0.1331 0.2600 0.037 Uiso 1 1 calc R . .
H36B H 0.3860 -0.1260 0.4284 0.037 Uiso 1 1 calc R . .
C37 C 0.36387(17) -0.22657(18) 0.3571(4) 0.0270(9) Uani 1 1 d . . .
H37A H 0.3467 -0.2475 0.2645 0.032 Uiso 1 1 calc R . .
H37B H 0.3424 -0.2408 0.4256 0.032 Uiso 1 1 calc R . .
C38 C 0.42128(17) -0.2570(2) 0.4060(5) 0.0370(10) Uani 1 1 d U . .
H38A H 0.4194 -0.3085 0.4109 0.055 Uiso 1 1 calc R . .
H38B H 0.4380 -0.2382 0.4997 0.055 Uiso 1 1 calc R . .
H38C H 0.4428 -0.2435 0.3385 0.055 Uiso 1 1 calc R . .
C39 C 0.33128(18) 0.1840(2) 0.4081(4) 0.0242(10) Uani 1 1 d . . .
C40 C 0.34441(16) 0.1124(2) 0.3908(4) 0.0223(10) Uani 1 1 d . . .
C41 C 0.36616(17) 0.2451(2) 0.3965(4) 0.0257(10) Uani 1 1 d . . .
C42 C 0.3592(2) 0.2858(2) 0.2743(5) 0.0355(12) Uani 1 1 d . . .
H42 H 0.3311 0.2749 0.1949 0.043 Uiso 1 1 calc R . .
C43 C 0.3933(2) 0.3424(3) 0.2679(5) 0.0460(13) Uani 1 1 d . . .
H43 H 0.3881 0.3700 0.1843 0.055 Uiso 1 1 calc R . .
C44 C 0.4347(2) 0.3589(3) 0.3826(5) 0.0446(13) Uani 1 1 d . . .
H44 H 0.4582 0.3970 0.3767 0.054 Uiso 1 1 calc R . .
C45 C 0.4416(2) 0.3206(2) 0.5033(5) 0.0400(12) Uani 1 1 d . . .
H45 H 0.4693 0.3326 0.5828 0.048 Uiso 1 1 calc R . .
C46 C 0.40794(19) 0.2637(2) 0.5102(4) 0.0332(11) Uani 1 1 d . . .
H46 H 0.4136 0.2367 0.5947 0.040 Uiso 1 1 calc R . .
C47 C 0.39401(16) 0.0869(2) 0.3551(4) 0.0222(10) Uani 1 1 d . . .
C48 C 0.42532(19) 0.0340(2) 0.4337(5) 0.0301(10) Uani 1 1 d . . .
H48 H 0.4137 0.0132 0.5106 0.036 Uiso 1 1 calc R . .
C49 C 0.47301(18) 0.0109(2) 0.4024(5) 0.0332(11) Uani 1 1 d . . .
H49 H 0.4930 -0.0262 0.4553 0.040 Uiso 1 1 calc R . .
C50 C 0.4910(2) 0.0428(2) 0.2932(5) 0.0369(12) Uani 1 1 d . . .
H50 H 0.5240 0.0285 0.2724 0.044 Uiso 1 1 calc R . .
C51 C 0.46122(19) 0.0949(3) 0.2160(5) 0.0350(12) Uani 1 1 d . . .
H51 H 0.4737 0.1163 0.1410 0.042 Uiso 1 1 calc R . .
C52 C 0.41345(18) 0.1171(2) 0.2446(4) 0.0280(10) Uani 1 1 d . . .
H52 H 0.3934 0.1533 0.1888 0.034 Uiso 1 1 calc R . .
N1 N 0.20738(16) 1.30476(18) 0.1320(4) 0.0356(10) Uani 1 1 d . . .
H1 H 0.1844 1.3091 0.1866 0.043 Uiso 1 1 calc R . .
N2 N 0.20018(14) 1.11417(18) 0.1157(3) 0.0240(8) Uani 1 1 d . . .
H2 H 0.2287 1.1009 0.0855 0.029 Uiso 1 1 calc R . .
N3 N 0.16205(14) 0.95437(17) 0.2466(3) 0.0265(9) Uani 1 1 d . . .
H3 H 0.1600 0.9768 0.3246 0.032 Uiso 1 1 calc R . .
N4 N 0.26817(16) 0.30776(19) 0.4877(4) 0.0347(9) Uani 1 1 d . . .
H4 H 0.2961 0.3158 0.4511 0.042 Uiso 1 1 calc R . .
N5 N 0.26782(13) 0.11566(17) 0.4663(3) 0.0205(8) Uani 1 1 d . . .
H5 H 0.2389 0.1024 0.4945 0.025 Uiso 1 1 calc R . .
N6 N 0.30320(15) -0.04305(17) 0.3258(3) 0.0249(8) Uani 1 1 d . . .
H6 H 0.3051 -0.0208 0.2476 0.030 Uiso 1 1 calc R . .
O1 O 0.25431(12) 1.22776(16) 0.0299(3) 0.0350(8) Uani 1 1 d . . .
O2 O 0.17801(11) 0.96614(14) 0.0272(3) 0.0261(7) Uani 1 1 d . . .
O3 O 0.21383(12) 0.22643(16) 0.5512(3) 0.0321(8) Uani 1 1 d . . .
O4 O 0.29126(12) -0.03201(14) 0.5506(2) 0.0253(7) Uani 1 1 d . . .

loop_
_atom_site_aniso_label
_atom_site_aniso_U_11
_atom_site_aniso_U_22
_atom_site_aniso_U_33
_atom_site_aniso_U_23
_atom_site_aniso_U_13
_atom_site_aniso_U_12
C1 0.034(3) 0.051(3) 0.131(5) 0.005(3) 0.016(3) 0.001(3)
C2 0.048(3) 0.026(2) 0.080(3) 0.007(2) 0.026(3) 0.002(2)
C3 0.057(3) 0.032(2) 0.060(3) 0.006(2) 0.017(2) -0.010(2)
C4 0.043(3) 0.023(3) 0.078(4) 0.005(2) 0.032(3) -0.010(2)
C5 0.025(3) 0.021(3) 0.027(2) 0.0014(18) 0.0117(19) 0.002(2)
C6 0.030(3) 0.019(2) 0.017(2) -0.0016(16) 0.0063(18) 0.0035(19)
C7 0.027(3) 0.026(2) 0.018(2) -0.0059(17) 0.0061(18) 0.003(2)
C8 0.019(2) 0.018(2) 0.028(2) 0.0006(17) 0.0060(18) 0.0031(18)
C9 0.065(4) 0.018(2) 0.032(2) 0.0052(18) 0.026(2) 0.005(2)
C10 0.056(4) 0.023(3) 0.045(3) 0.006(2) -0.009(2) -0.006(2)
C11 0.103(3) 0.090(3) 0.082(3) 0.0025(18) 0.0259(19) 0.0060(19)
C12 0.092(3) 0.107(3) 0.095(3) -0.0062(19) 0.0247(19) -0.0034(19)
C13 0.027(3) 0.017(2) 0.017(2) 0.0027(16) 0.0041(17) -0.0005(19)
C14 0.024(3) 0.024(2) 0.023(2) 0.0009(17) 0.0038(18) -0.002(2)
C15 0.024(3) 0.018(2) 0.030(2) -0.0007(17) 0.0082(19) -0.0030(19)
C16 0.035(3) 0.025(2) 0.033(2) -0.0039(17) 0.0113(19) 0.002(2)
C17 0.041(3) 0.032(3) 0.045(3) -0.014(2) 0.017(2) 0.002(2)
C18 0.044(3) 0.022(3) 0.054(3) -0.002(2) 0.018(3) 0.015(2)
C19 0.038(3) 0.033(3) 0.048(3) 0.007(2) 0.006(2) 0.012(2)
C20 0.036(3) 0.026(2) 0.038(3) 0.0024(19) 0.010(2) 0.006(2)
C21 0.024(3) 0.021(2) 0.025(2) 0.0047(17) 0.0086(19) -0.0006(19)
C22 0.025(3) 0.024(2) 0.036(2) -0.0024(19) 0.008(2) 0.002(2)
C23 0.034(3) 0.034(3) 0.042(3) -0.002(2) 0.011(2) -0.003(2)
C24 0.018(3) 0.038(3) 0.051(3) 0.013(2) 0.016(2) 0.010(2)
C25 0.040(3) 0.031(3) 0.031(3) 0.002(2) 0.012(2) 0.005(2)
C26 0.030(3) 0.025(2) 0.033(2) 0.0037(18) 0.008(2) 0.004(2)
C27 0.059(4) 0.120(5) 0.065(4) -0.025(4) 0.016(3) -0.020(4)
C28 0.055(3) 0.059(3) 0.056(3) -0.012(2) 0.019(2) -0.008(3)
C29 0.043(3) 0.039(2) 0.044(3) -0.0069(18) 0.013(2) 0.009(2)
C30 0.047(3) 0.022(2) 0.050(3) -0.0030(19) 0.014(2) 0.000(2)
C31 0.025(3) 0.022(3) 0.025(2) 0.0030(18) 0.0031(19) 0.003(2)
C32 0.025(3) 0.020(2) 0.026(2) -0.0002(17) 0.0054(18) 0.0020(19)
C33 0.019(2) 0.019(2) 0.0194(19) -0.0036(17) 0.0049(16) 0.0009(19)
C34 0.021(2) 0.022(2) 0.019(2) 0.0000(17) 0.0061(17) 0.0006(19)
C35 0.039(3) 0.018(2) 0.028(2) -0.0013(16) 0.0109(19) -0.0009(19)
C36 0.032(3) 0.030(2) 0.033(2) -0.0055(18) 0.0109(19) 0.001(2)
C37 0.037(3) 0.0097(17) 0.036(2) -0.0025(15) 0.0132(18) 0.0074(17)
C38 0.0364(17) 0.0332(16) 0.0412(16) 0.0023(14) 0.0088(14) 0.0183(14)
C39 0.028(2) 0.023(2) 0.022(2) 0.0038(17) 0.0071(17) -0.004(2)
C40 0.024(3) 0.025(2) 0.019(2) 0.0003(17) 0.0046(18) 0.000(2)
C41 0.028(3) 0.019(2) 0.033(2) -0.0020(17) 0.012(2) -0.003(2)
C42 0.038(3) 0.033(3) 0.032(2) 0.0096(18) 0.000(2) -0.005(2)
C43 0.054(3) 0.037(3) 0.045(3) 0.013(2) 0.008(2) -0.012(2)
C44 0.041(3) 0.030(3) 0.061(3) 0.000(2) 0.007(3) -0.006(2)
C45 0.041(3) 0.035(3) 0.042(3) -0.004(2) 0.005(2) -0.010(2)
C46 0.040(3) 0.032(3) 0.028(2) -0.0009(19) 0.007(2) -0.008(2)
C47 0.019(2) 0.020(2) 0.029(2) -0.0029(17) 0.0059(18) -0.0073(19)
C48 0.032(3) 0.029(3) 0.032(2) 0.0007(19) 0.012(2) -0.001(2)
C49 0.018(2) 0.032(3) 0.049(3) -0.002(2) 0.006(2) 0.004(2)
C50 0.034(3) 0.035(3) 0.044(3) -0.010(2) 0.015(2) 0.001(2)
C51 0.032(3) 0.042(3) 0.038(3) -0.006(2) 0.023(2) -0.008(2)
C52 0.033(3) 0.026(2) 0.029(2) -0.0007(17) 0.017(2) 0.000(2)
N1 0.040(2) 0.020(2) 0.056(2) 0.0009(16) 0.0296(19) -0.0043(16)
N2 0.025(2) 0.024(2) 0.025(2) -0.0039(14) 0.0094(16) -0.0002(17)
N3 0.035(2) 0.0219(19) 0.0257(18) 0.0007(15) 0.0132(16) 0.0025(16)
N4 0.042(2) 0.019(2) 0.047(2) -0.0004(15) 0.0177(18) 0.0027(17)
N5 0.023(2) 0.0157(18) 0.0258(19) -0.0002(13) 0.0116(15) 0.0003(15)
N6 0.035(2) 0.0184(19) 0.0228(18) 0.0009(14) 0.0099(15) -0.0019(16)
O1 0.035(2) 0.0312(18) 0.044(2) -0.0027(14) 0.0208(16) -0.0047(15)
O2 0.0313(18) 0.0237(16) 0.0267(16) -0.0004(13) 0.0139(13) -0.0005(14)
O3 0.033(2) 0.0244(17) 0.043(2) 0.0034(13) 0.0159(16) 0.0055(14)
O4 0.0341(18) 0.0191(15) 0.0245(16) 0.0020(12) 0.0102(13) -0.0032(13)

loop_
_atom_type_symbol
_atom_type_description
_atom_type_scat_dispersion_real
_atom_type_scat_dispersion_imag
_atom_type_scat_source
C C 0.0033 0.0016 'International Tables Vol C Tables 4.2.6.8 and 6.1.1.4'
H H 0.0000 0.0000 'International Tables Vol C Tables 4.2.6.8 and 6.1.1.4'
N N 0.0061 0.0033 'International Tables Vol C Tables 4.2.6.8 and 6.1.1.4'
O O 0.0106 0.0060 'International Tables Vol C Tables 4.2.6.8 and 6.1.1.4'

loop_
_geom_angle_atom_site_label_1
_geom_angle_atom_site_label_2
_geom_angle_atom_site_label_3
_geom_angle
_geom_angle_site_symmetry_1
_geom_angle_site_symmetry_3
C3 C2 C1 112.7(5) . .
C2 C3 C4 114.9(4) . .
N1 C4 C3 112.6(4) . .
O1 C5 N1 122.0(4) . .
O1 C5 C6 121.6(4) . .
N1 C5 C6 116.3(4) . .
N2 C6 C13 107.1(4) . .
N2 C6 C5 119.5(4) . .
C13 C6 C5 133.2(4) . .
N2 C7 C14 108.3(3) . .
N2 C7 C8 121.3(4) . .
C14 C7 C8 130.3(4) . .
O2 C8 N3 124.6(4) . .
O2 C8 C7 120.4(4) . .
N3 C8 C7 115.0(3) . .
N3 C9 C10 113.0(4) . .
C9 C10 C11 122.9(5) . .
C12 C11 C10 108.3(7) . .
C6 C13 C14 107.5(4) . .
C6 C13 C15 127.4(4) . .
C14 C13 C15 124.7(4) . .
C7 C14 C13 106.6(4) . .
C7 C14 C21 128.3(4) . .
C13 C14 C21 124.6(4) . .
C16 C15 C20 118.5(4) . .
C16 C15 C13 122.8(4) . .
C20 C15 C13 118.6(4) . .
C17 C16 C15 120.6(4) . .
C18 C17 C16 120.6(4) . .
C17 C18 C19 119.5(4) . .
C20 C19 C18 120.2(4) . .
C19 C20 C15 120.6(4) . .
C22 C21 C26 119.6(4) . .
C22 C21 C14 120.6(4) . .
C26 C21 C14 119.8(4) . .
C21 C22 C23 120.1(4) . .
C22 C23 C24 120.3(5) . .
C23 C24 C25 120.3(4) . .
C24 C25 C26 119.0(4) . .
C21 C26 C25 120.5(4) . .
C27 C28 C29 112.2(4) . .
C28 C29 C30 114.4(4) . .
N4 C30 C29 113.4(4) . .
O3 C31 N4 123.1(4) . .
O3 C31 C32 121.1(4) . .
N4 C31 C32 115.7(4) . .
C39 C32 N5 108.5(4) . .
C39 C32 C31 134.2(4) . .
N5 C32 C31 117.2(4) . .
N5 C33 C40 108.2(3) . .
N5 C33 C34 119.8(4) . .
C40 C33 C34 131.8(4) . .
O4 C34 N6 123.7(3) . .
O4 C34 C33 120.2(3) . .
N6 C34 C33 116.0(3) . .
N6 C35 C36 111.8(4) . .
C37 C36 C35 110.5(4) . .
C36 C37 C38 113.7(4) . .
C32 C39 C40 107.1(4) . .
C32 C39 C41 127.1(4) . .
C40 C39 C41 125.3(4) . .
C33 C40 C39 107.3(4) . .
C33 C40 C47 126.7(4) . .
C39 C40 C47 125.7(4) . .
C42 C41 C46 117.5(4) . .
C42 C41 C39 122.4(4) . .
C46 C41 C39 120.1(4) . .
C43 C42 C41 120.3(4) . .
C44 C43 C42 120.6(4) . .
C45 C44 C43 120.0(5) . .
C44 C45 C46 119.8(4) . .
C45 C46 C41 121.8(4) . .
C48 C47 C52 117.0(4) . .
C48 C47 C40 121.6(4) . .
C52 C47 C40 121.3(4) . .
C49 C48 C47 121.8(4) . .
C50 C49 C48 119.3(4) . .
C51 C50 C49 119.7(5) . .
C50 C51 C52 121.4(5) . .
C51 C52 C47 120.9(4) . .
C5 N1 C4 124.6(4) . .
C7 N2 C6 110.5(3) . .
C8 N3 C9 122.8(3) . .
C31 N4 C30 119.8(4) . .
C33 N5 C32 108.8(3) . .
C34 N6 C35 122.2(3) . .

loop_
_geom_bond_atom_site_label_1
_geom_bond_atom_site_label_2
_geom_bond_distance
_geom_bond_site_symmetry_2
C1 C2 1.516(7) .
C2 C3 1.490(7) .
C3 C4 1.499(7) .
C4 N1 1.457(5) .
C5 O1 1.235(5) .
C5 N1 1.344(5) .
C5 C6 1.459(6) .
C6 N2 1.364(5) .
C6 C13 1.386(6) .
C7 N2 1.353(5) .
C7 C14 1.380(6) .
C7 C8 1.494(6) .
C8 O2 1.239(5) .
C8 N3 1.324(5) .
C9 N3 1.465(5) .
C9 C10 1.524(7) .
C10 C11 1.544(9) .
C11 C12 1.332(10) .
C13 C14 1.422(5) .
C13 C15 1.508(6) .
C14 C21 1.499(6) .
C15 C16 1.389(6) .
C15 C20 1.395(6) .
C16 C17 1.381(6) .
C17 C18 1.378(7) .
C18 C19 1.384(7) .
C19 C20 1.382(6) .
C21 C22 1.379(6) .
C21 C26 1.384(6) .
C22 C23 1.379(6) .
C23 C24 1.379(7) .
C24 C25 1.384(7) .
C25 C26 1.391(6) .
C27 C28 1.520(7) .
C28 C29 1.530(6) .
C29 C30 1.534(6) .
C30 N4 1.463(6) .
C31 O3 1.203(5) .
C31 N4 1.358(6) .
C31 C32 1.480(6) .
C32 C39 1.383(6) .
C32 N5 1.384(5) .
C33 N5 1.371(5) .
C33 C40 1.393(6) .
C33 C34 1.471(5) .
C34 O4 1.252(5) .
C34 N6 1.336(5) .
C35 N6 1.466(5) .
C35 C36 1.517(6) .
C36 C37 1.510(5) .
C37 C38 1.546(6) .
C39 C40 1.418(6) .
C39 C41 1.482(6) .
C40 C47 1.468(6) .
C41 C42 1.393(6) .
C41 C46 1.396(6) .
C42 C43 1.392(6) .
C43 C44 1.386(7) .
C44 C45 1.356(7) .
C45 C46 1.391(6) .
C47 C48 1.398(6) .
C47 C52 1.403(6) .
C48 C49 1.391(6) .
C49 C50 1.387(7) .
C50 C51 1.363(7) .
C51 C52 1.377(6) .

loop_
_geom_hbond_atom_site_label_D
_geom_hbond_atom_site_label_H
_geom_hbond_atom_site_label_A
_geom_hbond_distance_DH
_geom_hbond_distance_HA
_geom_hbond_distance_DA
_geom_hbond_angle_DHA
_geom_hbond_site_symmetry_A
N2 H2 O4 0.88 2.15 2.984(4) 157.8 2_564
N3 H3 O2 0.88 2.20 3.060(4) 165.0 2_575
N5 H5 O2 0.88 2.11 2.938(4) 157.5 2_565
N6 H6 O4 0.88 2.12 2.982(4) 167.5 2_554
